data_9014665
loop_
_publ_author_name
'Sutor, D. J.'

_publ_section_title
;
 The crystal and molecular structure of newberyite, MgHPO4*3H2O
;
_journal_name_full 'Acta Crystallographica'
_journal_page_first 418
_journal_page_last 422
_journal_paper_doi 10.1107/S0365110X67002889
_journal_volume 23
_journal_year 1967
_chemical_compound_source 'Skipton Caves, Victoria, Australia'
_chemical_formula_sum 'H7 Mg O7 P'
_chemical_name_mineral Newberyite
_space_group_IT_number 61
_symmetry_space_group_name_Hall '-P 2ac 2ab'
_symmetry_space_group_name_H-M 'P b c a'
_cell_angle_alpha 90
_cell_angle_beta 90
_cell_angle_gamma 90
_cell_formula_units_Z 8
_cell_length_a 10.215
_cell_length_b 10.681
_cell_length_c 10.014
_cell_volume 1092.592
_database_code_amcsd 0009313
_exptl_crystal_density_diffrn 2.120
_cod_original_formula_sum 'Mg P O7 H7'
_cod_database_code 9014665

loop_
_space_group_symop_operation_xyz
x,y,z
x,1/2-y,1/2+z
-x,1/2+y,1/2-z
1/2-x,1/2+y,z
1/2+x,1/2-y,-z
1/2+x,y,1/2-z
1/2-x,-y,1/2+z
-x,-y,-z

loop_
_atom_site_label
_atom_site_fract_x
_atom_site_fract_y
_atom_site_fract_z
_atom_site_U_iso_or_equiv
_atom_site_type_symbol
_atom_site_attached_hydrogens
Mg 0.29683 0.24666 0.08644 0.00912 Mg 0
P -0.00897 0.13254 0.15364 0.00849 P 0
O3 -0.08849 0.20017 0.25682 0.01925 O 0
O4 -0.05097 0.16132 0.00892 0.01646 O 0
O5 0.14006 0.15337 0.16736 0.01406 O 0
O-H6 -0.03371 -0.01235 0.17864 0.01621 O 1
Wat7 0.16684 0.31363 -0.06051 0.02140 O 2
Wat8 0.24894 0.41417 0.18918 0.02039 O 2
Wat9 0.35504 0.09193 -0.03328 0.02736 O 2

loop_
_cod_changelog_entry_id
_cod_changelog_entry_author
_cod_changelog_entry_date
_cod_changelog_entry_text
1
;cod-tools version 3.8.0
Id: cif_guess_AMCSD_atom_types 9574 2023-05-10 09:00:05Z saulius
;
2023-05-10T18:55:21+03:00
;Derived atom types and hydrogen counts
from atom names that follow the AMCSD naming convention
(Wat == water, O-H == hydroxyl).
;

loop_
_cod_related_entry_id
_cod_related_entry_database
_cod_related_entry_code
1 AMCSD 0009313
